data_7001241
loop_
_publ_author_name
'Niemeyer, Jochen'
'Kehr, Gerald'
'Fr\"ohlich, Roland'
'Erker, Gerhard'

_publ_section_title
;
 Selective synthesis of the 2-hydroxyferrocene-aldimine
 enantiomers---extended planar chiral analogues of the
 &#x201C;flat&#x201D; salicylaldimine ligand family
;
_journal_issue 19
_journal_name_full 'Dalton Transactions'
_journal_page_first 3716
_journal_page_last 3730
_journal_paper_doi 10.1039/b822735g
_journal_year 2009
_chemical_absolute_configuration ad
_chemical_formula_sum 'C19 H27 Fe I O3 Si'
_chemical_formula_weight 514.25
_chemical_name_systematic
;
?
;
_space_group_IT_number 4
_symmetry_cell_setting monoclinic
_symmetry_space_group_name_Hall 'P 2yb'
_symmetry_space_group_name_H-M 'P 1 21 1'
_atom_sites_solution_hydrogens geom
_atom_sites_solution_primary direct
_atom_sites_solution_secondary difmap
_audit_creation_method SHELXL-97
_cell_angle_alpha 90.00
_cell_angle_beta 96.712(1)
_cell_angle_gamma 90.00
_cell_formula_units_Z 2
_cell_length_a 8.6461(2)
_cell_length_b 10.4222(2)
_cell_length_c 12.2221(3)
_cell_measurement_reflns_used 2113
_cell_measurement_temperature 223(2)
_cell_measurement_theta_max 27.88
_cell_measurement_theta_min 0.41
_cell_volume 1093.80(4)
_computing_cell_refinement 'Collect (Nonius B.V., 1998)'
_computing_data_collection 'Collect (Nonius B.V., 1998)'
_computing_data_reduction 'Denzo-SMN (Otwinowski & Minor, 1997)'
_computing_molecular_graphics 'SCHAKAL (Keller, 1997)'
_computing_publication_material 'SHELXL-97 (Sheldrick, 1997)'
_computing_structure_refinement 'SHELXL-97 (Sheldrick, 1997)'
_computing_structure_solution 'SHELXS-97 (Sheldrick, 1990)'
_diffrn_ambient_temperature 223(2)
_diffrn_measured_fraction_theta_full 0.998
_diffrn_measured_fraction_theta_max 0.998
_diffrn_measurement_device_type 'Nonius KappaCCD'
_diffrn_measurement_method '\w and \f scans'
_diffrn_radiation_monochromator graphite
_diffrn_radiation_source 'rotating anode Nonius FR591'
_diffrn_radiation_type MoK\a
_diffrn_radiation_wavelength 0.71073
_diffrn_reflns_av_R_equivalents 0.031
_diffrn_reflns_av_sigmaI/netI 0.0421
_diffrn_reflns_limit_h_max 11
_diffrn_reflns_limit_h_min -11
_diffrn_reflns_limit_k_max 12
_diffrn_reflns_limit_k_min -13
_diffrn_reflns_limit_l_max 16
_diffrn_reflns_limit_l_min -16
_diffrn_reflns_number 7850
_diffrn_reflns_theta_full 27.86
_diffrn_reflns_theta_max 27.86
_diffrn_reflns_theta_min 2.37
_exptl_absorpt_coefficient_mu 2.169
_exptl_absorpt_correction_T_max 0.8993
_exptl_absorpt_correction_T_min 0.5173
_exptl_absorpt_correction_type multi-scan
_exptl_absorpt_process_details 'Denzo (Otwinowski, Borek, Majewski & Minor, 2003)'
_exptl_crystal_colour yellow
_exptl_crystal_density_diffrn 1.561
_exptl_crystal_density_method 'not measured'
_exptl_crystal_description plate
_exptl_crystal_F_000 516
_exptl_crystal_size_max 0.35
_exptl_crystal_size_mid 0.20
_exptl_crystal_size_min 0.05
_refine_diff_density_max 0.407
_refine_diff_density_min -0.538
_refine_diff_density_rms 0.068
_refine_ls_abs_structure_details 'Flack H D (1983), Acta Cryst. A39, 876-881'
_refine_ls_abs_structure_Flack 0.020(18)
_refine_ls_extinction_method none
_refine_ls_goodness_of_fit_ref 1.033
_refine_ls_hydrogen_treatment riding
_refine_ls_matrix_type full
_refine_ls_number_parameters 230
_refine_ls_number_reflns 4845
_refine_ls_number_restraints 1
_refine_ls_restrained_S_all 1.033
_refine_ls_R_factor_all 0.0433
_refine_ls_R_factor_gt 0.0335
_refine_ls_shift/su_max 0.001
_refine_ls_shift/su_mean 0.000
_refine_ls_structure_factor_coef Fsqd
_refine_ls_weighting_details 'calc w=1/[\s^2^(Fo^2^)+(0.0330P)^2^+0.3261P] where P=(Fo^2^+2Fc^2^)/3'
_refine_ls_weighting_scheme calc
_refine_ls_wR_factor_gt 0.0726
_refine_ls_wR_factor_ref 0.0770
_reflns_number_gt 4188
_reflns_number_total 4845
_reflns_threshold_expression >2sigma(I)
_cod_data_source_file b822735g.txt
_cod_data_source_block erk4239
_cod_original_sg_symbol_H-M P21
_cod_database_code 7001241

loop_
_symmetry_equiv_pos_as_xyz
'x, y, z'
'-x, y+1/2, -z'

loop_
_atom_site_label
_atom_site_type_symbol
_atom_site_fract_x
_atom_site_fract_y
_atom_site_fract_z
_atom_site_U_iso_or_equiv
_atom_site_adp_type
_atom_site_occupancy
_atom_site_symmetry_multiplicity
_atom_site_calc_flag
_atom_site_refinement_flags
_atom_site_disorder_assembly
_atom_site_disorder_group
Fe Fe -0.36530(6) 0.18730(4) 0.15190(4) 0.03459(13) Uani 1 1 d . . .
C1 C -0.2055(6) 0.1262(4) 0.2768(5) 0.0632(15) Uani 1 1 d . . .
H1 H -0.1489 0.1795 0.3292 0.076 Uiso 1 1 calc R . .
C2 C -0.3521(6) 0.0683(4) 0.2875(4) 0.0613(13) Uani 1 1 d . . .
H2 H -0.4089 0.0750 0.3483 0.074 Uiso 1 1 calc R . .
C3 C -0.3961(6) -0.0008(4) 0.1897(4) 0.0577(12) Uani 1 1 d . . .
H3 H -0.4891 -0.0473 0.1732 0.069 Uiso 1 1 calc R . .
C4 C -0.2767(6) 0.0116(4) 0.1208(5) 0.0602(12) Uani 1 1 d . . .
H4 H -0.2751 -0.0259 0.0510 0.072 Uiso 1 1 calc R . .
C5 C -0.1604(6) 0.0904(4) 0.1759(5) 0.0629(14) Uani 1 1 d . . .
H5 H -0.0674 0.1147 0.1487 0.075 Uiso 1 1 calc R . .
C10 C -0.3622(4) 0.3824(3) 0.1464(2) 0.0282(7) Uani 1 1 d . . .
C11 C -0.5121(4) 0.3401(3) 0.1742(3) 0.0330(7) Uani 1 1 d . . .
C12 C -0.5741(5) 0.2590(4) 0.0839(3) 0.0439(10) Uani 1 1 d . . .
H12 H -0.6707 0.2167 0.0793 0.053 Uiso 1 1 calc R . .
C13 C -0.4698(5) 0.2518(4) 0.0035(4) 0.0468(10) Uani 1 1 d . . .
H13 H -0.4841 0.2054 -0.0629 0.056 Uiso 1 1 calc R . .
C14 C -0.3388(4) 0.3287(3) 0.0426(3) 0.0377(9) Uani 1 1 d . . .
I1 I -0.14748(3) 0.36361(4) -0.043186(19) 0.06119(11) Uani 1 1 d . . .
C15 C -0.2481(4) 0.4714(3) 0.2092(3) 0.0265(7) Uani 1 1 d . . .
H15 H -0.1411 0.4465 0.1967 0.032 Uiso 1 1 calc R . .
O16 O -0.2626(3) 0.4645(2) 0.32185(19) 0.0330(5) Uani 1 1 d . . .
C17 C -0.1512(4) 0.5462(4) 0.3845(3) 0.0363(8) Uani 1 1 d . . .
H17 H -0.0446 0.5167 0.3755 0.044 Uiso 1 1 calc R . .
C18 C -0.1719(5) 0.6828(4) 0.3436(4) 0.0514(10) Uani 1 1 d . . .
H18A H -0.2722 0.7165 0.3608 0.062 Uiso 1 1 calc R . .
H18B H -0.0889 0.7371 0.3803 0.062 Uiso 1 1 calc R . .
C19 C -0.1663(5) 0.6847(4) 0.2205(4) 0.0495(10) Uani 1 1 d . . .
H19A H -0.1883 0.7716 0.1922 0.059 Uiso 1 1 calc R . .
H19B H -0.0619 0.6604 0.2042 0.059 Uiso 1 1 calc R . .
O20 O -0.2799(3) 0.5962(2) 0.1672(2) 0.0411(6) Uani 1 1 d . . .
C21 C -0.1781(6) 0.5345(4) 0.5041(3) 0.0516(11) Uani 1 1 d . . .
H21A H -0.1107 0.5952 0.5486 0.062 Uiso 1 1 calc R . .
H21B H -0.2866 0.5557 0.5122 0.062 Uiso 1 1 calc R . .
O22 O -0.1458(4) 0.4110(3) 0.5408(2) 0.0542(8) Uani 1 1 d . . .
C23 C -0.1808(6) 0.3971(5) 0.6515(3) 0.0640(14) Uani 1 1 d . . .
H23A H -0.1104 0.4500 0.6999 0.096 Uiso 1 1 calc R . .
H23B H -0.1684 0.3080 0.6737 0.096 Uiso 1 1 calc R . .
H23C H -0.2873 0.4239 0.6561 0.096 Uiso 1 1 calc R . .
Si1 Si -0.62030(12) 0.38189(10) 0.29320(9) 0.0421(2) Uani 1 1 d . . .
C24 C -0.8145(5) 0.3005(5) 0.2644(5) 0.0639(13) Uani 1 1 d . . .
H24A H -0.7991 0.2088 0.2572 0.096 Uiso 1 1 calc R . .
H24B H -0.8690 0.3338 0.1965 0.096 Uiso 1 1 calc R . .
H24C H -0.8756 0.3167 0.3247 0.096 Uiso 1 1 calc R . .
C25 C -0.5320(6) 0.3270(5) 0.4317(4) 0.0579(12) Uani 1 1 d . . .
H25A H -0.5478 0.2353 0.4384 0.087 Uiso 1 1 calc R . .
H25B H -0.5809 0.3715 0.4882 0.087 Uiso 1 1 calc R . .
H25C H -0.4213 0.3454 0.4404 0.087 Uiso 1 1 calc R . .
C26 C -0.6520(6) 0.5597(5) 0.2945(5) 0.0720(15) Uani 1 1 d . . .
H26A H -0.6961 0.5836 0.3610 0.108 Uiso 1 1 calc R . .
H26B H -0.7230 0.5842 0.2306 0.108 Uiso 1 1 calc R . .
H26C H -0.5532 0.6033 0.2926 0.108 Uiso 1 1 calc R . .

loop_
_atom_site_aniso_label
_atom_site_aniso_U_11
_atom_site_aniso_U_22
_atom_site_aniso_U_33
_atom_site_aniso_U_23
_atom_site_aniso_U_13
_atom_site_aniso_U_12
Fe 0.0346(3) 0.0277(2) 0.0389(3) -0.0028(2) -0.0066(2) 0.0004(2)
C1 0.064(3) 0.039(2) 0.077(4) 0.011(2) -0.031(3) 0.003(2)
C2 0.079(4) 0.045(2) 0.058(3) 0.020(2) 0.002(2) 0.014(2)
C3 0.058(3) 0.035(2) 0.078(4) 0.003(2) -0.004(3) -0.0022(19)
C4 0.070(3) 0.036(2) 0.075(3) -0.010(2) 0.009(3) 0.011(2)
C5 0.041(3) 0.045(2) 0.102(4) 0.009(3) 0.003(3) 0.014(2)
C10 0.0301(17) 0.0261(16) 0.0270(15) 0.0026(14) -0.0029(13) 0.0024(14)
C11 0.0292(17) 0.0311(17) 0.0369(17) 0.0038(15) -0.0040(14) 0.0023(14)
C12 0.035(2) 0.042(2) 0.050(2) -0.0016(18) -0.0132(19) 0.0001(16)
C13 0.046(2) 0.049(2) 0.041(2) -0.0040(18) -0.0145(19) 0.0017(18)
C14 0.043(2) 0.043(2) 0.0262(16) 0.0016(15) -0.0001(15) -0.0003(15)
I1 0.06144(19) 0.0919(2) 0.03265(13) -0.00480(16) 0.01574(11) -0.00204(18)
C15 0.0264(17) 0.0265(15) 0.0262(17) 0.0029(13) 0.0008(13) 0.0032(13)
O16 0.0399(15) 0.0323(12) 0.0266(12) -0.0015(10) 0.0032(11) -0.0093(10)
C17 0.041(2) 0.0366(18) 0.0312(18) -0.0038(16) 0.0027(15) -0.0091(16)
C18 0.057(3) 0.0337(17) 0.063(3) -0.012(2) 0.008(2) -0.010(2)
C19 0.062(3) 0.0294(16) 0.056(3) 0.012(2) 0.002(2) -0.010(2)
O20 0.0447(16) 0.0295(12) 0.0471(16) 0.0110(12) -0.0039(12) -0.0041(11)
C21 0.064(3) 0.048(2) 0.040(2) -0.015(2) -0.006(2) -0.009(2)
O22 0.068(2) 0.0574(18) 0.0357(14) -0.0005(13) -0.0008(14) 0.0078(14)
C23 0.076(3) 0.087(4) 0.0283(19) 0.005(2) 0.004(2) -0.012(3)
Si1 0.0324(5) 0.0405(6) 0.0551(6) 0.0019(5) 0.0119(4) 0.0000(5)
C24 0.034(2) 0.069(3) 0.089(4) 0.011(3) 0.007(2) -0.008(2)
C25 0.057(3) 0.069(3) 0.049(2) 0.006(2) 0.013(2) -0.013(2)
C26 0.068(3) 0.054(3) 0.101(4) -0.001(3) 0.036(3) 0.014(2)

loop_
_atom_type_symbol
_atom_type_description
_atom_type_scat_dispersion_real
_atom_type_scat_dispersion_imag
_atom_type_scat_source
C C 0.0033 0.0016 'International Tables Vol C Tables 4.2.6.8 and 6.1.1.4'
H H 0.0000 0.0000 'International Tables Vol C Tables 4.2.6.8 and 6.1.1.4'
O O 0.0106 0.0060 'International Tables Vol C Tables 4.2.6.8 and 6.1.1.4'
Si Si 0.0817 0.0704 'International Tables Vol C Tables 4.2.6.8 and 6.1.1.4'
Fe Fe 0.3463 0.8444 'International Tables Vol C Tables 4.2.6.8 and 6.1.1.4'
I I -0.4742 1.8119 'International Tables Vol C Tables 4.2.6.8 and 6.1.1.4'

loop_
_geom_angle_atom_site_label_1
_geom_angle_atom_site_label_2
_geom_angle_atom_site_label_3
_geom_angle
_geom_angle_site_symmetry_1
_geom_angle_site_symmetry_3
_geom_angle_publ_flag
C14 Fe C5 107.09(19) . . ?
C14 Fe C10 41.09(13) . . ?
C5 Fe C10 119.18(17) . . ?
C14 Fe C4 117.26(19) . . ?
C5 Fe C4 40.5(2) . . ?
C10 Fe C4 152.29(18) . . ?
C14 Fe C1 127.16(18) . . ?
C5 Fe C1 39.9(2) . . ?
C10 Fe C1 109.07(15) . . ?
C4 Fe C1 67.8(2) . . ?
C14 Fe C3 151.57(18) . . ?
C5 Fe C3 67.9(2) . . ?
C10 Fe C3 166.14(19) . . ?
C4 Fe C3 40.5(2) . . ?
C1 Fe C3 67.95(19) . . ?
C14 Fe C12 68.08(16) . . ?
C5 Fe C12 163.2(2) . . ?
C10 Fe C12 68.57(14) . . ?
C4 Fe C12 125.99(19) . . ?
C1 Fe C12 155.6(2) . . ?
C3 Fe C12 108.17(19) . . ?
C14 Fe C13 41.02(15) . . ?
C5 Fe C13 125.4(2) . . ?
C10 Fe C13 69.39(14) . . ?
C4 Fe C13 105.50(19) . . ?
C1 Fe C13 163.5(2) . . ?
C3 Fe C13 117.50(19) . . ?
C12 Fe C13 40.44(18) . . ?
C14 Fe C2 165.98(18) . . ?
C5 Fe C2 67.6(2) . . ?
C10 Fe C2 128.87(17) . . ?
C4 Fe C2 67.8(2) . . ?
C1 Fe C2 40.6(2) . . ?
C3 Fe C2 40.2(2) . . ?
C12 Fe C2 120.7(2) . . ?
C13 Fe C2 152.66(19) . . ?
C14 Fe C11 69.22(14) . . ?
C5 Fe C11 154.15(18) . . ?
C10 Fe C11 41.19(13) . . ?
C4 Fe C11 164.50(18) . . ?
C1 Fe C11 120.89(19) . . ?
C3 Fe C11 127.62(18) . . ?
C12 Fe C11 41.06(15) . . ?
C13 Fe C11 69.51(16) . . ?
C2 Fe C11 109.48(18) . . ?
C5 C1 C2 108.2(4) . . ?
C5 C1 Fe 69.8(3) . . ?
C2 C1 Fe 70.6(2) . . ?
C3 C2 C1 107.1(5) . . ?
C3 C2 Fe 69.0(3) . . ?
C1 C2 Fe 68.8(3) . . ?
C2 C3 C4 108.4(5) . . ?
C2 C3 Fe 70.8(2) . . ?
C4 C3 Fe 69.7(3) . . ?
C5 C4 C3 107.4(5) . . ?
C5 C4 Fe 69.5(2) . . ?
C3 C4 Fe 69.8(2) . . ?
C1 C5 C4 108.9(5) . . ?
C1 C5 Fe 70.4(3) . . ?
C4 C5 Fe 70.1(3) . . ?
C14 C10 C11 108.3(3) . . ?
C14 C10 C15 123.1(3) . . ?
C11 C10 C15 128.5(3) . . ?
C14 C10 Fe 68.88(19) . . ?
C11 C10 Fe 70.87(19) . . ?
C15 C10 Fe 127.7(2) . . ?
C12 C11 C10 105.2(3) . . ?
C12 C11 Si1 123.8(3) . . ?
C10 C11 Si1 130.9(3) . . ?
C12 C11 Fe 68.1(2) . . ?
C10 C11 Fe 67.94(19) . . ?
Si1 C11 Fe 130.54(18) . . ?
C13 C12 C11 110.7(4) . . ?
C13 C12 Fe 69.9(2) . . ?
C11 C12 Fe 70.8(2) . . ?
C12 C13 C14 106.5(3) . . ?
C12 C13 Fe 69.6(2) . . ?
C14 C13 Fe 68.6(2) . . ?
C10 C14 C13 109.3(3) . . ?
C10 C14 Fe 70.03(19) . . ?
C13 C14 Fe 70.4(2) . . ?
C10 C14 I1 125.6(2) . . ?
C13 C14 I1 125.1(3) . . ?
Fe C14 I1 128.05(18) . . ?
O16 C15 O20 111.6(3) . . ?
O16 C15 C10 110.1(3) . . ?
O20 C15 C10 107.2(3) . . ?
C15 O16 C17 111.2(3) . . ?
O16 C17 C21 107.3(3) . . ?
O16 C17 C18 109.6(3) . . ?
C21 C17 C18 111.7(3) . . ?
C19 C18 C17 108.9(3) . . ?
O20 C19 C18 109.9(3) . . ?
C15 O20 C19 109.3(3) . . ?
O22 C21 C17 110.0(3) . . ?
C21 O22 C23 110.2(3) . . ?
C25 Si1 C11 116.47(19) . . ?
C25 Si1 C26 109.9(3) . . ?
C11 Si1 C26 108.9(2) . . ?
C25 Si1 C24 107.1(2) . . ?
C11 Si1 C24 105.5(2) . . ?
C26 Si1 C24 108.7(2) . . ?

loop_
_geom_bond_atom_site_label_1
_geom_bond_atom_site_label_2
_geom_bond_distance
_geom_bond_site_symmetry_2
_geom_bond_publ_flag
Fe C14 2.020(3) . ?
Fe C5 2.031(4) . ?
Fe C10 2.035(3) . ?
Fe C4 2.038(4) . ?
Fe C1 2.038(4) . ?
Fe C3 2.039(4) . ?
Fe C12 2.039(4) . ?
Fe C13 2.043(4) . ?
Fe C2 2.062(4) . ?
Fe C11 2.075(3) . ?
C1 C5 1.387(8) . ?
C1 C2 1.424(7) . ?
C2 C3 1.409(7) . ?
C3 C4 1.413(8) . ?
C4 C5 1.407(7) . ?
C10 C14 1.423(4) . ?
C10 C11 1.446(5) . ?
C10 C15 1.498(4) . ?
C11 C12 1.443(5) . ?
C11 Si1 1.870(4) . ?
C12 C13 1.411(6) . ?
C13 C14 1.424(5) . ?
C14 I1 2.091(4) . ?
C15 O16 1.399(4) . ?
C15 O20 1.414(4) . ?
O16 C17 1.437(4) . ?
C17 C21 1.512(6) . ?
C17 C18 1.513(6) . ?
C18 C19 1.511(6) . ?
C19 O20 1.446(5) . ?
C21 O22 1.381(5) . ?
O22 C23 1.427(5) . ?
Si1 C25 1.864(5) . ?
Si1 C26 1.874(5) . ?
Si1 C24 1.877(5) . ?

loop_
_geom_torsion_atom_site_label_1
_geom_torsion_atom_site_label_2
_geom_torsion_atom_site_label_3
_geom_torsion_atom_site_label_4
_geom_torsion
_geom_torsion_site_symmetry_1
_geom_torsion_site_symmetry_2
_geom_torsion_site_symmetry_3
_geom_torsion_site_symmetry_4
_geom_torsion_publ_flag
C14 Fe C1 C5 -70.6(3) . . . . ?
C10 Fe C1 C5 -113.0(3) . . . . ?
C4 Fe C1 C5 37.5(3) . . . . ?
C3 Fe C1 C5 81.5(3) . . . . ?
C12 Fe C1 C5 167.0(4) . . . . ?
C13 Fe C1 C5 -31.3(8) . . . . ?
C2 Fe C1 C5 118.9(4) . . . . ?
C11 Fe C1 C5 -156.9(3) . . . . ?
C14 Fe C1 C2 170.5(3) . . . . ?
C5 Fe C1 C2 -118.9(4) . . . . ?
C10 Fe C1 C2 128.1(3) . . . . ?
C4 Fe C1 C2 -81.4(3) . . . . ?
C3 Fe C1 C2 -37.4(3) . . . . ?
C12 Fe C1 C2 48.1(5) . . . . ?
C13 Fe C1 C2 -150.2(6) . . . . ?
C11 Fe C1 C2 84.2(3) . . . . ?
C5 C1 C2 C3 -1.3(5) . . . . ?
Fe C1 C2 C3 58.6(3) . . . . ?
C5 C1 C2 Fe -59.9(3) . . . . ?
C14 Fe C2 C3 -152.1(7) . . . . ?
C5 Fe C2 C3 -81.8(3) . . . . ?
C10 Fe C2 C3 168.0(3) . . . . ?
C4 Fe C2 C3 -37.9(3) . . . . ?
C1 Fe C2 C3 -119.1(5) . . . . ?
C12 Fe C2 C3 81.9(3) . . . . ?
C13 Fe C2 C3 42.9(6) . . . . ?
C11 Fe C2 C3 125.8(3) . . . . ?
C14 Fe C2 C1 -33.0(9) . . . . ?
C5 Fe C2 C1 37.4(3) . . . . ?
C10 Fe C2 C1 -72.8(4) . . . . ?
C4 Fe C2 C1 81.2(3) . . . . ?
C3 Fe C2 C1 119.1(5) . . . . ?
C12 Fe C2 C1 -159.0(3) . . . . ?
C13 Fe C2 C1 162.1(4) . . . . ?
C11 Fe C2 C1 -115.1(3) . . . . ?
C1 C2 C3 C4 1.4(5) . . . . ?
Fe C2 C3 C4 59.8(3) . . . . ?
C1 C2 C3 Fe -58.4(3) . . . . ?
C14 Fe C3 C2 166.2(3) . . . . ?
C5 Fe C3 C2 81.0(4) . . . . ?
C10 Fe C3 C2 -42.4(8) . . . . ?
C4 Fe C3 C2 119.0(4) . . . . ?
C1 Fe C3 C2 37.9(3) . . . . ?
C12 Fe C3 C2 -116.4(3) . . . . ?
C13 Fe C3 C2 -159.4(3) . . . . ?
C11 Fe C3 C2 -74.9(4) . . . . ?
C14 Fe C3 C4 47.2(5) . . . . ?
C5 Fe C3 C4 -37.9(3) . . . . ?
C10 Fe C3 C4 -161.4(6) . . . . ?
C1 Fe C3 C4 -81.1(3) . . . . ?
C12 Fe C3 C4 124.6(3) . . . . ?
C13 Fe C3 C4 81.7(3) . . . . ?
C2 Fe C3 C4 -119.0(4) . . . . ?
C11 Fe C3 C4 166.1(3) . . . . ?
C2 C3 C4 C5 -1.0(5) . . . . ?
Fe C3 C4 C5 59.5(3) . . . . ?
C2 C3 C4 Fe -60.5(3) . . . . ?
C14 Fe C4 C5 84.6(4) . . . . ?
C10 Fe C4 C5 51.9(5) . . . . ?
C1 Fe C4 C5 -37.0(3) . . . . ?
C3 Fe C4 C5 -118.6(5) . . . . ?
C12 Fe C4 C5 166.2(3) . . . . ?
C13 Fe C4 C5 127.0(4) . . . . ?
C2 Fe C4 C5 -81.0(4) . . . . ?
C11 Fe C4 C5 -164.0(6) . . . . ?
C14 Fe C4 C3 -156.8(3) . . . . ?
C5 Fe C4 C3 118.6(5) . . . . ?
C10 Fe C4 C3 170.5(3) . . . . ?
C1 Fe C4 C3 81.6(3) . . . . ?
C12 Fe C4 C3 -75.2(4) . . . . ?
C13 Fe C4 C3 -114.4(3) . . . . ?
C2 Fe C4 C3 37.5(3) . . . . ?
C11 Fe C4 C3 -45.4(8) . . . . ?
C2 C1 C5 C4 0.7(5) . . . . ?
Fe C1 C5 C4 -59.7(3) . . . . ?
C2 C1 C5 Fe 60.4(3) . . . . ?
C3 C4 C5 C1 0.2(5) . . . . ?
Fe C4 C5 C1 59.9(3) . . . . ?
C3 C4 C5 Fe -59.7(3) . . . . ?
C14 Fe C5 C1 128.1(3) . . . . ?
C10 Fe C5 C1 85.1(3) . . . . ?
C4 Fe C5 C1 -119.6(5) . . . . ?
C3 Fe C5 C1 -81.6(3) . . . . ?
C12 Fe C5 C1 -161.3(6) . . . . ?
C13 Fe C5 C1 169.6(3) . . . . ?
C2 Fe C5 C1 -38.1(3) . . . . ?
C11 Fe C5 C1 50.6(6) . . . . ?
C14 Fe C5 C4 -112.2(3) . . . . ?
C10 Fe C5 C4 -155.2(3) . . . . ?
C1 Fe C5 C4 119.6(5) . . . . ?
C3 Fe C5 C4 38.0(3) . . . . ?
C12 Fe C5 C4 -41.6(8) . . . . ?
C13 Fe C5 C4 -70.8(4) . . . . ?
C2 Fe C5 C4 81.6(3) . . . . ?
C11 Fe C5 C4 170.3(4) . . . . ?
C5 Fe C10 C14 82.6(3) . . . . ?
C4 Fe C10 C14 46.8(4) . . . . ?
C1 Fe C10 C14 125.2(3) . . . . ?
C3 Fe C10 C14 -159.7(6) . . . . ?
C12 Fe C10 C14 -80.8(2) . . . . ?
C13 Fe C10 C14 -37.3(2) . . . . ?
C2 Fe C10 C14 166.3(3) . . . . ?
C11 Fe C10 C14 -119.4(3) . . . . ?
C14 Fe C10 C11 119.4(3) . . . . ?
C5 Fe C10 C11 -158.0(3) . . . . ?
C4 Fe C10 C11 166.2(4) . . . . ?
C1 Fe C10 C11 -115.5(3) . . . . ?
C3 Fe C10 C11 -40.3(7) . . . . ?
C12 Fe C10 C11 38.6(2) . . . . ?
C13 Fe C10 C11 82.1(2) . . . . ?
C2 Fe C10 C11 -74.3(3) . . . . ?
C14 Fe C10 C15 -116.2(4) . . . . ?
C5 Fe C10 C15 -33.6(4) . . . . ?
C4 Fe C10 C15 -69.4(5) . . . . ?
C1 Fe C10 C15 9.0(4) . . . . ?
C3 Fe C10 C15 84.1(7) . . . . ?
C12 Fe C10 C15 163.0(3) . . . . ?
C13 Fe C10 C15 -153.5(3) . . . . ?
C2 Fe C10 C15 50.1(4) . . . . ?
C11 Fe C10 C15 124.4(4) . . . . ?
C14 C10 C11 C12 0.6(4) . . . . ?
C15 C10 C11 C12 178.3(3) . . . . ?
Fe C10 C11 C12 -58.3(2) . . . . ?
C14 C10 C11 Si1 -175.9(3) . . . . ?
C15 C10 C11 Si1 1.8(5) . . . . ?
Fe C10 C11 Si1 125.2(3) . . . . ?
C14 C10 C11 Fe 58.9(2) . . . . ?
C15 C10 C11 Fe -123.5(3) . . . . ?
C14 Fe C11 C12 80.1(2) . . . . ?
C5 Fe C11 C12 166.5(5) . . . . ?
C10 Fe C11 C12 117.9(3) . . . . ?
C4 Fe C11 C12 -37.6(8) . . . . ?
C1 Fe C11 C12 -158.2(3) . . . . ?
C3 Fe C11 C12 -73.4(3) . . . . ?
C13 Fe C11 C12 36.1(2) . . . . ?
C2 Fe C11 C12 -114.8(3) . . . . ?
C14 Fe C11 C10 -37.78(18) . . . . ?
C5 Fe C11 C10 48.7(5) . . . . ?
C4 Fe C11 C10 -155.5(7) . . . . ?
C1 Fe C11 C10 83.9(3) . . . . ?
C3 Fe C11 C10 168.7(2) . . . . ?
C12 Fe C11 C10 -117.9(3) . . . . ?
C13 Fe C11 C10 -81.8(2) . . . . ?
C2 Fe C11 C10 127.4(2) . . . . ?
C14 Fe C11 Si1 -163.4(3) . . . . ?
C5 Fe C11 Si1 -77.0(5) . . . . ?
C10 Fe C11 Si1 -125.7(3) . . . . ?
C4 Fe C11 Si1 78.8(7) . . . . ?
C1 Fe C11 Si1 -41.7(3) . . . . ?
C3 Fe C11 Si1 43.0(3) . . . . ?
C12 Fe C11 Si1 116.5(4) . . . . ?
C13 Fe C11 Si1 152.6(3) . . . . ?
C2 Fe C11 Si1 1.7(3) . . . . ?
C10 C11 C12 C13 -0.6(4) . . . . ?
Si1 C11 C12 C13 176.3(3) . . . . ?
Fe C11 C12 C13 -58.7(3) . . . . ?
C10 C11 C12 Fe 58.1(2) . . . . ?
Si1 C11 C12 Fe -125.1(3) . . . . ?
C14 Fe C12 C13 38.6(2) . . . . ?
C5 Fe C12 C13 -37.8(7) . . . . ?
C10 Fe C12 C13 83.0(2) . . . . ?
C4 Fe C12 C13 -69.9(3) . . . . ?
C1 Fe C12 C13 172.1(4) . . . . ?
C3 Fe C12 C13 -111.4(3) . . . . ?
C2 Fe C12 C13 -153.6(3) . . . . ?
C11 Fe C12 C13 121.7(3) . . . . ?
C14 Fe C12 C11 -83.1(2) . . . . ?
C5 Fe C12 C11 -159.5(6) . . . . ?
C10 Fe C12 C11 -38.7(2) . . . . ?
C4 Fe C12 C11 168.4(3) . . . . ?
C1 Fe C12 C11 50.4(5) . . . . ?
C3 Fe C12 C11 127.0(3) . . . . ?
C13 Fe C12 C11 -121.7(3) . . . . ?
C2 Fe C12 C11 84.7(3) . . . . ?
C11 C12 C13 C14 0.3(4) . . . . ?
Fe C12 C13 C14 -58.9(2) . . . . ?
C11 C12 C13 Fe 59.2(3) . . . . ?
C14 Fe C13 C12 -118.2(3) . . . . ?
C5 Fe C13 C12 167.4(3) . . . . ?
C10 Fe C13 C12 -80.8(2) . . . . ?
C4 Fe C13 C12 127.9(3) . . . . ?
C1 Fe C13 C12 -168.5(6) . . . . ?
C3 Fe C13 C12 86.1(3) . . . . ?
C2 Fe C13 C12 56.4(5) . . . . ?
C11 Fe C13 C12 -36.6(2) . . . . ?
C5 Fe C13 C14 -74.4(3) . . . . ?
C10 Fe C13 C14 37.4(2) . . . . ?
C4 Fe C13 C14 -113.9(3) . . . . ?
C1 Fe C13 C14 -50.3(7) . . . . ?
C3 Fe C13 C14 -155.8(3) . . . . ?
C12 Fe C13 C14 118.2(3) . . . . ?
C2 Fe C13 C14 174.5(4) . . . . ?
C11 Fe C13 C14 81.5(2) . . . . ?
C11 C10 C14 C13 -0.5(4) . . . . ?
C15 C10 C14 C13 -178.3(3) . . . . ?
Fe C10 C14 C13 59.6(3) . . . . ?
C11 C10 C14 Fe -60.1(2) . . . . ?
C15 C10 C14 Fe 122.1(3) . . . . ?
C11 C10 C14 I1 176.8(2) . . . . ?
C15 C10 C14 I1 -1.0(5) . . . . ?
Fe C10 C14 I1 -123.1(3) . . . . ?
C12 C13 C14 C10 0.1(4) . . . . ?
Fe C13 C14 C10 -59.4(2) . . . . ?
C12 C13 C14 Fe 59.6(3) . . . . ?
C12 C13 C14 I1 -177.1(3) . . . . ?
Fe C13 C14 I1 123.3(3) . . . . ?
C5 Fe C14 C10 -115.1(2) . . . . ?
C4 Fe C14 C10 -157.6(2) . . . . ?
C1 Fe C14 C10 -75.8(3) . . . . ?
C3 Fe C14 C10 170.0(3) . . . . ?
C12 Fe C14 C10 82.1(2) . . . . ?
C13 Fe C14 C10 120.1(3) . . . . ?
C2 Fe C14 C10 -49.4(8) . . . . ?
C11 Fe C14 C10 37.86(18) . . . . ?
C5 Fe C14 C13 124.8(3) . . . . ?
C10 Fe C14 C13 -120.1(3) . . . . ?
C4 Fe C14 C13 82.3(3) . . . . ?
C1 Fe C14 C13 164.1(3) . . . . ?
C3 Fe C14 C13 49.8(5) . . . . ?
C12 Fe C14 C13 -38.1(2) . . . . ?
C2 Fe C14 C13 -169.6(7) . . . . ?
C11 Fe C14 C13 -82.3(2) . . . . ?
C5 Fe C14 I1 5.1(3) . . . . ?
C10 Fe C14 I1 120.1(3) . . . . ?
C4 Fe C14 I1 -37.4(3) . . . . ?
C1 Fe C14 I1 44.3(3) . . . . ?
C3 Fe C14 I1 -69.9(4) . . . . ?
C12 Fe C14 I1 -157.8(3) . . . . ?
C13 Fe C14 I1 -119.7(3) . . . . ?
C2 Fe C14 I1 70.7(8) . . . . ?
C11 Fe C14 I1 158.0(2) . . . . ?
C14 C10 C15 O16 -154.2(3) . . . . ?
C11 C10 C15 O16 28.5(4) . . . . ?
Fe C10 C15 O16 -66.5(4) . . . . ?
C14 C10 C15 O20 84.2(4) . . . . ?
C11 C10 C15 O20 -93.1(4) . . . . ?
Fe C10 C15 O20 171.9(2) . . . . ?
O20 C15 O16 C17 -62.8(4) . . . . ?
C10 C15 O16 C17 178.3(3) . . . . ?
C15 O16 C17 C21 178.8(3) . . . . ?
C15 O16 C17 C18 57.3(4) . . . . ?
O16 C17 C18 C19 -53.2(4) . . . . ?
C21 C17 C18 C19 -172.0(4) . . . . ?
C17 C18 C19 O20 54.6(5) . . . . ?
O16 C15 O20 C19 63.0(4) . . . . ?
C10 C15 O20 C19 -176.4(3) . . . . ?
C18 C19 O20 C15 -58.9(4) . . . . ?
O16 C17 C21 O22 64.7(4) . . . . ?
C18 C17 C21 O22 -175.2(3) . . . . ?
C17 C21 O22 C23 -176.2(4) . . . . ?
C12 C11 Si1 C25 117.4(3) . . . . ?
C10 C11 Si1 C25 -66.6(4) . . . . ?
Fe C11 Si1 C25 28.4(3) . . . . ?
C12 C11 Si1 C26 -117.6(4) . . . . ?
C10 C11 Si1 C26 58.3(4) . . . . ?
Fe C11 Si1 C26 153.3(3) . . . . ?
C12 C11 Si1 C24 -1.1(4) . . . . ?
C10 C11 Si1 C24 174.8(3) . . . . ?
Fe C11 Si1 C24 -90.2(3) . . . . ?
